data_1572421
loop_
_publ_author_name
'Gardner, Kristen E.'
'de Lescure, Louis'
'Hardy, Melissa A.'
'Tan, Jin'
'Sigman, Matthew S.'
'Paton, Robert S.'
'Sarpong, Richmond'

_publ_section_title
;
 Modular synthesis of aryl amines from 3-alkynyl-2-pyrones.
;
_journal_issue 38
_journal_name_full 'Chemical science'
_journal_page_first 15632
_journal_page_last 15638
_journal_paper_doi 10.1039/d4sc04885g
_journal_volume 15
_journal_year 2024
_chemical_formula_moiety 'C22 H21 N O'
_chemical_formula_sum 'C22 H21 N O'
_chemical_formula_weight 315.40
_space_group_crystal_system monoclinic
_space_group_IT_number 14
_space_group_name_Hall '-P 2ybc'
_space_group_name_H-M_alt 'P 1 21/c 1'
_atom_sites_solution_hydrogens geom
_atom_sites_solution_primary dual
_audit_creation_date 2021-06-23
_audit_creation_method
;
Olex2 1.2
(compiled 2018.05.29 svn.r3508 for OlexSys, GUI svn.r5506)
;
_audit_update_record
;
2024-03-09 deposited with the CCDC.	2024-08-30 downloaded from the CCDC.
;
_cell_angle_alpha 90
_cell_angle_beta 95.7760(10)
_cell_angle_gamma 90
_cell_formula_units_Z 4
_cell_length_a 11.86970(10)
_cell_length_b 14.3822(2)
_cell_length_c 9.93520(10)
_cell_measurement_reflns_used 13503
_cell_measurement_temperature 100(2)
_cell_measurement_theta_max 78.1270
_cell_measurement_theta_min 4.8150
_cell_volume 1687.45(3)
_computing_cell_refinement 'CrysAlisPro 1.171.41.109a (Rigaku OD, 2021)'
_computing_data_collection 'CrysAlisPro 1.171.41.109a (Rigaku OD, 2021)'
_computing_data_reduction 'CrysAlisPro 1.171.41.109a (Rigaku OD, 2021)'
_computing_molecular_graphics 'Olex2 (Dolomanov et al., 2009)'
_computing_publication_material 'Olex2 (Dolomanov et al., 2009)'
_computing_structure_refinement 'ShelXL (Sheldrick, 2015)'
_diffrn_ambient_temperature 100(2)
_diffrn_detector 'Hybrid Pixel Array Detector'
_diffrn_detector_area_resol_mean 5.8140
_diffrn_detector_type 'Pilatus 200K'
_diffrn_measured_fraction_theta_full 0.999
_diffrn_measured_fraction_theta_max 0.998
_diffrn_measurement_details
;
List of Runs (angles in degrees, time in seconds):

  # Type    Start    End  Width  t~exp~   \w     \q     \k     \f   Frames
#--------------------------------------------------------------------------
  1  \w     37.00  63.00   0.50    0.50    --   50.96  57.00-120.00   52
  2  \w     91.00 125.00   0.50    0.50    --   50.96  77.00-180.00   68
  3  \w    107.00 163.00   0.50    0.50    --  107.75  61.00-180.00  112
  4  \w     39.00  97.00   0.50    0.50    --  107.75 -77.00 -90.00  116
  5  \w     40.00  88.00   0.50    0.50    --  107.75 -77.00  30.00   96
  6  \w     36.00  68.00   0.50    0.50    --  107.75 -61.00  60.00   64
  7  \w     40.00  68.00   0.50    0.50    --  107.75 -61.00  90.00   56
  8  \w     36.00  66.00   0.50    0.50    --  107.75 -61.00 150.00   60
  9  \w     39.00  67.00   0.50    0.50    --  107.75 -61.00 -90.00   56
 10  \w     41.00  67.00   0.50    0.50    --  107.75 -61.00-180.00   52
 11  \w     65.00  90.00   0.50    0.50    --  107.75-169.00-148.00   50
 12  \w     74.00 100.00   0.50    0.50    --  107.75-111.00-150.00   52
 13  \w     31.00  56.00   0.50    0.50    --  107.75-111.00-150.00   50
 14  \w     10.00  94.00   0.50    0.50    --   50.96-115.00  -4.00  168
 15  \w     70.00  95.00   0.50    0.50    --  107.75-115.00  -4.00   50
 16  \w     77.00 104.00   0.50    0.50    --  107.75 -94.00 -60.00   54
 17  \w     74.00 100.00   0.50    0.50    --  107.75 -94.00   0.00   52
 18  \w     73.00 106.00   0.50    0.50    --  107.75 -94.00  30.00   66
 19  \w     33.00  59.00   0.50    0.50    --  107.75 -94.00   0.00   52
 20  \w     75.00 109.00   0.50    0.50    --  107.75-111.00 150.00   68
 21  \w   -124.00 -82.00   0.50    0.50    --  -50.96 -77.00  30.00   84
 22  \w   -173.00 -88.00   0.50    0.50    -- -100.00 -94.00 -30.00  170
 23  \w    -70.00 -45.00   0.50    0.50    -- -100.00  61.00 150.00   50
 24  \w    -52.00 -26.00   0.50    0.50    -- -100.00  45.00  30.00   52
 25  \w    -52.00 -26.00   0.50    0.50    -- -100.00  45.00 -90.00   52
 26  \w    -54.00 -29.00   0.50    0.50    -- -100.00  45.00-150.00   50
 27  \w    -52.00 -26.00   0.50    0.50    -- -100.00  45.00-180.00   52
 28  \w    -54.00 -25.00   0.50    0.50    -- -100.00  45.00-120.00   58
 29  \w    -53.00 -26.00   0.50    0.50    -- -100.00  45.00 -60.00   54
 30  \w    -43.00  12.00   0.50    0.50    --  -50.96  38.00   0.00  110
 31  \w    -51.00 -26.00   0.50    0.50    -- -100.00  45.00  60.00   50
 32  \w    -46.00  24.00   0.50    0.50    --  -50.96  38.00 120.00  140
 33  \w    -94.00 -16.00   0.50    0.50    --  -50.96 115.00  85.00  156
 34  \w   -110.00 -23.00   0.50    0.50    -- -100.00 115.00  85.00  174
 35  \w    -89.00 -53.00   0.50    0.50    --  -50.96 125.00-180.00   72
 36  \w     46.00 128.00   0.50    0.50    --   50.96 169.00-130.00  164
 37  \w     55.00 105.00   0.50    0.50    --  107.75 169.00-130.00  100
 38  \w     81.00 149.00   0.50    0.50    --  107.75 115.00  85.00  136
 39  \w     81.00 127.00   0.50    0.50    --   50.96 115.00  85.00   92
;
_diffrn_measurement_device 'four-circle diffractometer'
_diffrn_measurement_device_type 'ROD, Synergy Custom DW system, Pilatus 200K'
_diffrn_measurement_method '\w scans'
_diffrn_orient_matrix_type 'CrysAlisPro convention (1999,Acta A55,543-557)'
_diffrn_orient_matrix_UB_11 -0.0059027000
_diffrn_orient_matrix_UB_12 0.0803415000
_diffrn_orient_matrix_UB_13 0.1016263000
_diffrn_orient_matrix_UB_21 -0.0252350000
_diffrn_orient_matrix_UB_22 0.0687423000
_diffrn_orient_matrix_UB_23 -0.1180677000
_diffrn_orient_matrix_UB_31 -0.1278573000
_diffrn_orient_matrix_UB_32 -0.0172639000
_diffrn_orient_matrix_UB_33 0.0027109000
_diffrn_radiation_monochromator mirror
_diffrn_radiation_probe x-ray
_diffrn_radiation_type CuK\a
_diffrn_radiation_wavelength 1.54184
_diffrn_reflns_av_R_equivalents 0.0375
_diffrn_reflns_av_unetI/netI 0.0287
_diffrn_reflns_Laue_measured_fraction_full 0.999
_diffrn_reflns_Laue_measured_fraction_max 0.998
_diffrn_reflns_limit_h_max 9
_diffrn_reflns_limit_h_min -14
_diffrn_reflns_limit_k_max 17
_diffrn_reflns_limit_k_min -17
_diffrn_reflns_limit_l_max 12
_diffrn_reflns_limit_l_min -12
_diffrn_reflns_number 19025
_diffrn_reflns_point_group_measured_fraction_full 0.999
_diffrn_reflns_point_group_measured_fraction_max 0.998
_diffrn_reflns_theta_full 67.684
_diffrn_reflns_theta_max 74.445
_diffrn_reflns_theta_min 3.743
_diffrn_source 'Rotating-anode X-ray tube'
_diffrn_source_type 'Rigaku (Cu) X-ray Source'
_exptl_absorpt_coefficient_mu 0.585
_exptl_absorpt_correction_T_max 1.00000
_exptl_absorpt_correction_T_min 0.74274
_exptl_absorpt_correction_type multi-scan
_exptl_absorpt_process_details
;
CrysAlisPro 1.171.41.109a (Rigaku Oxford Diffraction, 2021)
Empirical absorption correction using spherical harmonics,
implemented in SCALE3 ABSPACK scaling algorithm.
;
_exptl_crystal_colour colourless
_exptl_crystal_colour_primary colourless
_exptl_crystal_density_diffrn 1.241
_exptl_crystal_description block
_exptl_crystal_F_000 672
_exptl_crystal_size_max 0.27
_exptl_crystal_size_mid 0.17
_exptl_crystal_size_min 0.11
_refine_diff_density_max 0.218
_refine_diff_density_min -0.266
_refine_diff_density_rms 0.055
_refine_ls_extinction_method none
_refine_ls_goodness_of_fit_ref 1.029
_refine_ls_hydrogen_treatment constr
_refine_ls_matrix_type full
_refine_ls_number_parameters 217
_refine_ls_number_reflns 3443
_refine_ls_number_restraints 0
_refine_ls_restrained_S_all 1.029
_refine_ls_R_factor_all 0.0412
_refine_ls_R_factor_gt 0.0384
_refine_ls_shift/su_max 0.000
_refine_ls_shift/su_mean 0.000
_refine_ls_structure_factor_coef Fsqd
_refine_ls_weighting_details 'w=1/[\s^2^(Fo^2^)+(0.0489P)^2^+0.6659P] where P=(Fo^2^+2Fc^2^)/3'
_refine_ls_weighting_scheme calc
_refine_ls_wR_factor_gt 0.0970
_refine_ls_wR_factor_ref 0.0983
_reflns_Friedel_coverage 0.000
_reflns_number_gt 3240
_reflns_number_total 3443
_reflns_threshold_expression 'I > 2\s(I)'
_cod_data_source_file d4sc04885g4.cif
_cod_data_source_block KGardner01_Sarpong
_cod_depositor_comments 'Adding full bibliography for 1572421.cif.'
_cod_database_code 1572421
_shelx_shelxl_version_number 2014/7
_chemical_oxdiff_formula 'C N O H'
_shelx_space_group_comment
;
The symmetry employed for this shelxl refinement is uniquely defined
by the following loop, which should always be used as a source of
symmetry information in preference to the above space-group names.
They are only intended as comments.
;
_shelx_estimated_absorpt_t_max 0.938
_shelx_estimated_absorpt_t_min 0.858
_diffrn_oxdiff_digest_frames
;
0189b980bc9559715e807078e2184b5b7d03210be3c
;
_reflns_odcompleteness_completeness 99.86
_reflns_odcompleteness_iscentric 1
_reflns_odcompleteness_theta 74.33
_olex2_refinement_description
;
1. Fixed Uiso
 At 1.2 times of:
  All C(H) groups, All C(H,H) groups
2.a Secondary CH2 refined with riding coordinates:
 C1(H1A,H1B), C2(H2A,H2B), C3(H3A,H3B), C4(H4A,H4B)
2.b Aromatic/amide H refined with riding coordinates:
 C8(H8), C9(H9), C10(H10), C11(H11), C12(H12), C13(H13), C16(H16), C17(H17),
 C18(H18), C19(H19), C20(H20), C21(H21), C22(H22)
;
_olex2_submission_special_instructions 'No special instructions were received'
_oxdiff_exptl_absorpt_empirical_details
;
Empirical correction (ABSPACK) includes:
- Absorption correction using spherical harmonics
- Frame scaling
;
_oxdiff_exptl_absorpt_empirical_full_max 2.107
_oxdiff_exptl_absorpt_empirical_full_min 0.704

loop_
_space_group_symop_operation_xyz
'x, y, z'
'-x, y+1/2, -z+1/2'
'-x, -y, -z'
'x, -y-1/2, z-1/2'

loop_
_atom_site_label
_atom_site_type_symbol
_atom_site_fract_x
_atom_site_fract_y
_atom_site_fract_z
_atom_site_U_iso_or_equiv
_atom_site_adp_type
_atom_site_occupancy
_atom_site_site_symmetry_order
_atom_site_calc_flag
_atom_site_refinement_flags_posn
_atom_site_refinement_flags_adp
_atom_site_refinement_flags_occupancy
_atom_site_disorder_assembly
_atom_site_disorder_group
O1 O 0.13676(7) 0.26054(6) 0.68236(8) 0.0265(2) Uani 1 1 d . . . . .
N1 N 0.29850(7) 0.30829(6) 0.50345(9) 0.0180(2) Uani 1 1 d . . . . .
C1 C 0.28657(9) 0.36493(8) 0.62389(11) 0.0206(2) Uani 1 1 d . . . . .
H1A H 0.3032 0.4309 0.6052 0.025 Uiso 1 1 calc R . . . .
H1B H 0.3407 0.3435 0.6999 0.025 Uiso 1 1 calc R . . . .
C2 C 0.16626(9) 0.35563(8) 0.66118(12) 0.0244(2) Uani 1 1 d . . . . .
H2A H 0.1583 0.3916 0.7447 0.029 Uiso 1 1 calc R . . . .
H2B H 0.1133 0.3822 0.5878 0.029 Uiso 1 1 calc R . . . .
C3 C 0.15084(10) 0.20702(8) 0.56402(12) 0.0255(3) Uani 1 1 d . . . . .
H3A H 0.0995 0.2311 0.4872 0.031 Uiso 1 1 calc R . . . .
H3B H 0.1300 0.1415 0.5796 0.031 Uiso 1 1 calc R . . . .
C4 C 0.27202(9) 0.21125(8) 0.52859(11) 0.0213(2) Uani 1 1 d . . . . .
H4A H 0.3242 0.1865 0.6042 0.026 Uiso 1 1 calc R . . . .
H4B H 0.2805 0.1734 0.4470 0.026 Uiso 1 1 calc R . . . .
C5 C 0.39216(8) 0.32782(7) 0.43096(10) 0.0170(2) Uani 1 1 d . . . . .
C6 C 0.39765(8) 0.41417(7) 0.36400(10) 0.0170(2) Uani 1 1 d . . . . .
C7 C 0.30620(8) 0.48548(7) 0.36160(10) 0.0171(2) Uani 1 1 d . . . . .
C8 C 0.19177(9) 0.46145(8) 0.33269(11) 0.0190(2) Uani 1 1 d . . . . .
H8 H 0.1710 0.3981 0.3191 0.023 Uiso 1 1 calc R . . . .
C9 C 0.10871(9) 0.52968(8) 0.32379(11) 0.0220(2) Uani 1 1 d . . . . .
H9 H 0.0315 0.5127 0.3034 0.026 Uiso 1 1 calc R . . . .
C10 C 0.13741(9) 0.62274(8) 0.34447(12) 0.0222(2) Uani 1 1 d . . . . .
H10 H 0.0803 0.6693 0.3377 0.027 Uiso 1 1 calc R . . . .
C11 C 0.25027(9) 0.64694(8) 0.37506(11) 0.0208(2) Uani 1 1 d . . . . .
H11 H 0.2705 0.7102 0.3908 0.025 Uiso 1 1 calc R . . . .
C12 C 0.33393(9) 0.57882(8) 0.38281(11) 0.0188(2) Uani 1 1 d . . . . .
H12 H 0.4110 0.5962 0.4028 0.023 Uiso 1 1 calc R . . . .
C13 C 0.49092(8) 0.43266(7) 0.29318(10) 0.0179(2) Uani 1 1 d . . . . .
H13 H 0.4951 0.4911 0.2494 0.021 Uiso 1 1 calc R . . . .
C14 C 0.57842(9) 0.36857(7) 0.28422(11) 0.0184(2) Uani 1 1 d . . . . .
C15 C 0.67632(9) 0.39046(7) 0.20755(11) 0.0189(2) Uani 1 1 d . . . . .
C16 C 0.66115(9) 0.43447(8) 0.08168(12) 0.0228(2) Uani 1 1 d . . . . .
H16 H 0.5876 0.4545 0.0472 0.027 Uiso 1 1 calc R . . . .
C17 C 0.75191(10) 0.44941(9) 0.00607(12) 0.0268(3) Uani 1 1 d . . . . .
H17 H 0.7401 0.4791 -0.0796 0.032 Uiso 1 1 calc R . . . .
C18 C 0.85998(10) 0.42090(9) 0.05597(12) 0.0264(3) Uani 1 1 d . . . . .
H18 H 0.9220 0.4303 0.0041 0.032 Uiso 1 1 calc R . . . .
C19 C 0.87684(9) 0.37857(8) 0.18192(12) 0.0234(2) Uani 1 1 d . . . . .
H19 H 0.9507 0.3595 0.2166 0.028 Uiso 1 1 calc R . . . .
C20 C 0.78612(9) 0.36396(8) 0.25761(11) 0.0206(2) Uani 1 1 d . . . . .
H20 H 0.7987 0.3357 0.3442 0.025 Uiso 1 1 calc R . . . .
C21 C 0.57009(9) 0.28271(8) 0.34774(11) 0.0196(2) Uani 1 1 d . . . . .
H21 H 0.6274 0.2372 0.3413 0.023 Uiso 1 1 calc R . . . .
C22 C 0.47870(9) 0.26300(7) 0.42046(11) 0.0192(2) Uani 1 1 d . . . . .
H22 H 0.4750 0.2044 0.4638 0.023 Uiso 1 1 calc R . . . .

loop_
_atom_site_aniso_label
_atom_site_aniso_U_11
_atom_site_aniso_U_22
_atom_site_aniso_U_33
_atom_site_aniso_U_23
_atom_site_aniso_U_13
_atom_site_aniso_U_12
O1 0.0247(4) 0.0286(5) 0.0277(4) 0.0054(3) 0.0107(3) 0.0009(3)
N1 0.0178(4) 0.0174(4) 0.0196(4) 0.0004(3) 0.0051(3) -0.0004(3)
C1 0.0206(5) 0.0222(5) 0.0194(5) 0.0000(4) 0.0037(4) 0.0017(4)
C2 0.0225(5) 0.0265(6) 0.0251(6) 0.0030(5) 0.0075(4) 0.0043(4)
C3 0.0217(6) 0.0269(6) 0.0287(6) 0.0028(5) 0.0059(4) -0.0037(4)
C4 0.0212(5) 0.0196(5) 0.0236(5) 0.0026(4) 0.0053(4) -0.0012(4)
C5 0.0153(5) 0.0186(5) 0.0172(5) -0.0014(4) 0.0014(4) -0.0013(4)
C6 0.0160(5) 0.0175(5) 0.0174(5) -0.0014(4) 0.0007(4) -0.0005(4)
C7 0.0172(5) 0.0189(5) 0.0153(5) 0.0015(4) 0.0027(4) 0.0011(4)
C8 0.0183(5) 0.0185(5) 0.0203(5) 0.0005(4) 0.0025(4) -0.0017(4)
C9 0.0154(5) 0.0243(6) 0.0261(6) 0.0006(4) 0.0013(4) -0.0002(4)
C10 0.0196(5) 0.0211(5) 0.0262(6) 0.0022(4) 0.0032(4) 0.0049(4)
C11 0.0223(5) 0.0173(5) 0.0229(5) 0.0012(4) 0.0024(4) -0.0007(4)
C12 0.0164(5) 0.0205(5) 0.0194(5) 0.0016(4) 0.0018(4) -0.0007(4)
C13 0.0175(5) 0.0172(5) 0.0189(5) 0.0002(4) 0.0016(4) -0.0010(4)
C14 0.0171(5) 0.0198(5) 0.0185(5) -0.0019(4) 0.0020(4) -0.0011(4)
C15 0.0181(5) 0.0163(5) 0.0228(5) -0.0038(4) 0.0047(4) -0.0014(4)
C16 0.0196(5) 0.0239(6) 0.0249(6) 0.0001(4) 0.0028(4) -0.0006(4)
C17 0.0274(6) 0.0295(6) 0.0243(6) 0.0026(5) 0.0068(5) -0.0042(5)
C18 0.0224(6) 0.0279(6) 0.0306(6) -0.0030(5) 0.0112(5) -0.0055(5)
C19 0.0173(5) 0.0219(5) 0.0314(6) -0.0048(5) 0.0043(4) -0.0022(4)
C20 0.0193(5) 0.0195(5) 0.0232(5) -0.0016(4) 0.0029(4) -0.0007(4)
C21 0.0172(5) 0.0187(5) 0.0230(5) -0.0023(4) 0.0031(4) 0.0020(4)
C22 0.0194(5) 0.0167(5) 0.0216(5) 0.0008(4) 0.0025(4) 0.0000(4)

loop_
_atom_type_symbol
_atom_type_description
_atom_type_scat_dispersion_real
_atom_type_scat_dispersion_imag
_atom_type_scat_source
C C 0.0181 0.0091 'International Tables Vol C Tables 4.2.6.8 and 6.1.1.4'
H H 0.0000 0.0000 'International Tables Vol C Tables 4.2.6.8 and 6.1.1.4'
N N 0.0311 0.0180 'International Tables Vol C Tables 4.2.6.8 and 6.1.1.4'
O O 0.0492 0.0322 'International Tables Vol C Tables 4.2.6.8 and 6.1.1.4'

loop_
_geom_angle_atom_site_label_1
_geom_angle_atom_site_label_2
_geom_angle_atom_site_label_3
_geom_angle
_geom_angle_site_symmetry_1
_geom_angle_site_symmetry_3
_geom_angle_publ_flag
C3 O1 C2 110.04(8) . . ?
C4 N1 C1 110.61(8) . . ?
C5 N1 C1 116.83(8) . . ?
C5 N1 C4 118.17(8) . . ?
N1 C1 C2 108.72(9) . . ?
O1 C2 C1 111.73(9) . . ?
O1 C3 C4 111.20(9) . . ?
N1 C4 C3 107.70(9) . . ?
N1 C5 C6 119.38(9) . . ?
C22 C5 N1 121.81(9) . . ?
C22 C5 C6 118.79(9) . . ?
C5 C6 C7 122.94(9) . . ?
C13 C6 C5 118.75(9) . . ?
C13 C6 C7 118.28(9) . . ?
C8 C7 C6 121.45(10) . . ?
C12 C7 C6 119.98(9) . . ?
C12 C7 C8 118.52(10) . . ?
C9 C8 C7 120.38(10) . . ?
C8 C9 C10 120.61(10) . . ?
C11 C10 C9 119.35(10) . . ?
C10 C11 C12 120.22(10) . . ?
C11 C12 C7 120.91(10) . . ?
C6 C13 C14 122.58(10) . . ?
C13 C14 C15 121.14(10) . . ?
C21 C14 C13 117.89(10) . . ?
C21 C14 C15 120.95(9) . . ?
C16 C15 C14 121.19(10) . . ?
C16 C15 C20 118.22(10) . . ?
C20 C15 C14 120.54(10) . . ?
C17 C16 C15 121.10(10) . . ?
C18 C17 C16 119.94(11) . . ?
C19 C18 C17 119.68(10) . . ?
C18 C19 C20 120.32(10) . . ?
C19 C20 C15 120.71(10) . . ?
C22 C21 C14 120.65(10) . . ?
C21 C22 C5 121.30(10) . . ?

loop_
_geom_bond_atom_site_label_1
_geom_bond_atom_site_label_2
_geom_bond_distance
_geom_bond_site_symmetry_2
_geom_bond_publ_flag
O1 C2 1.4325(14) . ?
O1 C3 1.4292(15) . ?
N1 C1 1.4661(14) . ?
N1 C4 1.4578(14) . ?
N1 C5 1.4124(13) . ?
C1 C2 1.5169(15) . ?
C3 C4 1.5161(15) . ?
C5 C6 1.4135(15) . ?
C5 C22 1.3988(15) . ?
C6 C7 1.4918(14) . ?
C6 C13 1.3958(14) . ?
C7 C8 1.4030(14) . ?
C7 C12 1.3930(15) . ?
C8 C9 1.3875(15) . ?
C9 C10 1.3912(16) . ?
C10 C11 1.3877(16) . ?
C11 C12 1.3915(15) . ?
C13 C14 1.3982(15) . ?
C14 C15 1.4859(14) . ?
C14 C21 1.3947(15) . ?
C15 C16 1.3969(16) . ?
C15 C20 1.4003(15) . ?
C16 C17 1.3907(16) . ?
C17 C18 1.3897(17) . ?
C18 C19 1.3879(17) . ?
C19 C20 1.3900(15) . ?
C21 C22 1.3917(15) . ?
